data_2009885
loop_
_publ_author_name
'Vitagliano, L.'
'Zagart, A.'
'Capasso, S.'
'Salvadori, S.'
'Baldoni, G.'

_publ_section_title
;<i>N</i>-(<i>N</i>-Benzyloxycarbonyl-<small>L</small>-1,2,3,4-tetrahydroisoquinol-3-ylcarbonyl)-<small>L</small>-phenylalanine
 methyl ester, <i>Z</i>-<small>L</small>-Tic-<small>L</small>-Phe-OMe
;
_journal_issue 7
_journal_name_full 'Acta Crystallographica Section C'
_journal_page_first 1135
_journal_page_last 1138
_journal_paper_doi 10.1107/S0108270193011862
_journal_volume 50
_journal_year 1994
_chemical_formula_sum 'C28 H28 N2 O5'
_chemical_formula_weight 472.55
_symmetry_cell_setting orthorhombic
_symmetry_space_group_name_Hall 'P 2ac 2ab'
_symmetry_space_group_name_H-M 'P 21 21 21'
_atom_type_scat_source IntTabIV
_cell_angle_alpha 90
_cell_angle_beta 90
_cell_angle_gamma 90
_cell_formula_units_Z 4
_cell_length_a 6.8660(10)
_cell_length_b 13.4920(10)
_cell_length_c 26.334(2)
_cell_measurement_reflns_used 25
_cell_measurement_temperature 293
_cell_measurement_theta_max 32
_cell_measurement_theta_min 20
_cell_volume 2439.5(4)
_diffrn_measurement_device 'Enraf-Nonius CAD-4F'
_diffrn_measurement_method \w-2\q
_diffrn_radiation_type CuK\a
_diffrn_radiation_wavelength 1.5418
_diffrn_reflns_limit_h_max 8
_diffrn_reflns_limit_h_min 0
_diffrn_reflns_limit_k_max 16
_diffrn_reflns_limit_k_min 0
_diffrn_reflns_limit_l_max 32
_diffrn_reflns_limit_l_min 0
_diffrn_reflns_number 2691
_diffrn_reflns_theta_max 70
_diffrn_standards_decay_% 3
_diffrn_standards_interval_time 90
_diffrn_standards_number 2
_exptl_absorpt_coefficient_mu 0.68
_exptl_absorpt_correction_type none
_exptl_crystal_colour Colourless
_exptl_crystal_density_diffrn 1.29
_exptl_crystal_description Prism
_exptl_crystal_size_max 0.50
_exptl_crystal_size_mid 0.10
_exptl_crystal_size_min 0.10
_refine_diff_density_max 0.18
_refine_diff_density_min -0.23
_refine_ls_extinction_method none
_refine_ls_goodness_of_fit_obs 0.91
_refine_ls_hydrogen_treatment noref
_refine_ls_number_parameters 316
_refine_ls_number_reflns 2197
_refine_ls_R_factor_obs 0.053
_refine_ls_shift/esd_max <0.01
_refine_ls_structure_factor_coef F
_refine_ls_weighting_details 'w = 1/[\s^2^(F~o~) + (0.02F~o~)^2^ + 1]'
_refine_ls_weighting_scheme calc
_refine_ls_wR_factor_obs 0.061
_reflns_number_observed 2197
_reflns_number_total 2691
_reflns_observed_criterion I>=2.5\s(I)
_cod_data_source_file na1057.cif
_cod_data_source_block na1057_structure_1_of_1
_cod_depositor_comments
;
The following automatic conversions were performed:

'_refine_ls_weighting_scheme' value 'w = 1/[\s^2^(F~o~) +
(0.02F~o~)^2^ + 1]' was changed to 'calc'. New tag
'_refine_ls_weighting_details' was created. The value of the new tag
was set to 'w = 1/[\s^2^(F~o~) + (0.02F~o~)^2^ + 1]'.

Automatic conversion script
Id: cif_fix_values 3143 2015-03-26 13:38:13Z robertas 
;
_cod_original_cell_volume 2439.3(6)
_cod_database_code 2009885

loop_
_atom_site_type_symbol
_atom_site_label
_atom_site_fract_x
_atom_site_fract_y
_atom_site_fract_z
O O1A -.1356(4) .0811(2) .29270(10)
O O2A -.4194(4) .0842(2) .33590(10)
O OC .4129(5) -.1118(3) .47690(10)
O OB .0022(4) -.0863(2) .39720(10)
O OD .3861(5) -.2701(2) .45350(10)
N NB -.1308(5) .0980(3) .37710(10)
N NC .3132(5) -.0534(2) .37850(10)
C C2A -.2437(7) .0662(3) .2466(2)
C C10B -.2332(6) .0937(4) .4260(2)
C C3A -.1068(7) .0683(3) .2028(2)
C C1A -.2382(6) .0866(3) .3352(2)
C C6A .1432(9) .0702(4) .1185(2)
C CD .4072(8) -.3052(4) .5053(2)
C C4B .0900(7) .1350(3) .4672(2)
C C7A .2112(8) .0424(4) .1655(2)
C C7B -.0790(10) .0991(4) .5623(2)
C C8A .0931(8) .0421(4) .2078(2)
C C2B .1255(6) -.0265(3) .38510(10)
C C3B .1731(7) .1510(3) .4153(2)
C C1B .0812(5) .0832(3) .37630(10)
C C3C .5711(6) -.1772(3) .3637(2)
C C1C .3739(6) -.1543(3) .3882(2)
C C5A -.0515(9) .0958(4) .1133(2)
C C2C .3928(6) -.1733(3) .4448(2)
C C4A -.1711(8) .0955(4) .1556(2)
C C4C .5768(7) -.1814(3) .3064(2)
C C7C .6080(10) -.1997(4) .2017(2)
C C8B -.1819(8) .0861(4) .5190(2)
C C9B -.1061(7) .1048(3) .4714(2)
C C5B .1965(9) .1487(4) .5113(2)
C C6B .1160(10) .1313(4) .5584(2)
C C8C .7730(10) -.2098(5) .2315(2)
C C9C .7563(8) -.2003(4) .2839(2)
C C6C .4290(10) -.1801(4) .2231(2)
C C5C .4137(8) -.1706(4) .2758(2)
H H1 .3994 -.3754 .5058
H H2 .5297 -.2847 .5183
H H3 .3058 -.2781 .5256
H H4 .2763 -.1957 .3738
H H5 .6131 -.2397 .3761
H H6 .6600 -.1273 .3742
H H7 .2906 -.1566 .2907
H H8 .3173 -.1732 .2021
H H9 .6188 -.2062 .1658
H H10 .8956 -.2231 .2163
H H11 .8690 -.2065 .3046
H H12 .4011 -.0082 .3680
H H13 .1356 .0999 .3442
H H14 .1509 .2178 .4055
H H15 .3093 .1386 .4163
H H16 .3277 .1708 .5089
H H17 .1924 .1408 .5882
H H18 -.1369 .0869 .5945
H H19 -.3123 .0629 .5213
H H20 -.2973 .0314 .4281
H H21 -.3273 .1453 .4265
H H22 -.3377 .1174 .2428
H H23 -.3080 .0038 .2477
H H24 .1448 .0247 .2401
H H25 .3434 .0225 .1689
H H26 .2282 .0718 .0899
H H27 -.1025 .1133 .0809
H H28 -.3032 .1150 .1517

loop_
_geom_angle_atom_site_label_1
_geom_angle_atom_site_label_2
_geom_angle_atom_site_label_3
_geom_angle
_geom_angle_publ_flag
C2A O1A C1A 116.6(3) yes
C10B NB C1A 117.1(4) yes
C1A NB C1B 121.2(4) yes
O1A C2A C3A 109.0(4) yes
C2A C3A C8A 122.2(5) yes
C8A C3A C4A 117.5(5) yes
O1A C1A NB 114.3(4) yes
C7A C6A C5A 118.8(6) yes
C3B C4B C5B 123.0(5) yes
OB C2B NC 121.5(4) yes
NC C2B C1B 115.4(4) yes
NB C1B C2B 109.1(4) yes
C2B C1B C3B 113.6(4) yes
NC C1C C3C 111.7(4) yes
C3C C1C C2C 107.7(4) yes
OC C2C OD 124.5(5) yes
OD C2C C1C 109.4(4) yes
C3C C4C C9C 117.1(5) yes
C9C C4C C5C 119.1(5) yes
C7B C8B C9B 123.1(6) yes
C3A C8A C7A 119.5(5) yes
C10B C9B C8B 119.4(5) yes
C4B C5B C6B 121.5(6) yes
C7C C8C C9C 119.3(7) yes
C7C C6C C5C 119.5(7) yes
C6B C7B C8B 118.2(6) yes
CD OD C2C 118.6(4) yes
C10B NB C1B 118.9(4) yes
C2B NC C1C 120.3(4) yes
NB C10B C9B 114.8(4) yes
C2A C3A C4A 120.3(5) yes
O1A C1A O2A 122.7(4) yes
O2A C1A NB 122.9(4) yes
C3B C4B C9B 118.5(4) yes
C9B C4B C5B 118.4(5) yes
OB C2B C1B 123.1(4) yes
C4B C3B C1B 111.9(4) yes
NB C1B C3B 108.6(4) yes
C1C C3C C4C 116.8(4) yes
NC C1C C2C 110.9(4) yes
C6A C5A C4A 119.6(5) yes
OC C2C C1C 126.0(5) yes
C3A C4A C5A 122.6(6) yes
C3C C4C C5C 123.8(5) yes
C8C C7C C6C 121.0(6) yes
C10B C9B C4B 121.7(4) yes
C6A C7A C8A 121.9(6) yes
C4B C9B C8B 119.0(5) yes
C7B C6B C5B 119.8(6) yes
C4C C9C C8C 120.7(7) yes
C4C C5C C6C 120.3(6) yes

loop_
_geom_bond_atom_site_label_1
_geom_bond_atom_site_label_2
_geom_bond_distance
_geom_bond_publ_flag
O1A C2A 1.437(5) yes
OC C2C 1.193(6) yes
OD C2C 1.327(6) yes
NB C1B 1.470(5) yes
C2A C3A 1.487(7) yes
C3A C4A 1.370(7) yes
C4B C3B 1.497(7) yes
C7A C8A 1.377(8) yes
C2B C1B 1.529(6) yes
C3C C4C 1.509(6) yes
C4C C9C 1.391(8) yes
C7C C6C 1.380(10) yes
C8C C9C 1.390(8) yes
O1A C1A 1.326(5) yes
OB C2B 1.212(5) yes
NB C10B 1.467(5) yes
NC C2B 1.350(5) yes
C10B C9B 1.488(7) yes
C6A C7A 1.377(9) yes
C4B C9B 1.411(7) yes
C7B C8B 1.353(8) yes
C3B C1B 1.514(6) yes
C1C C2C 1.519(6) yes
C4C C5C 1.388(8) yes
C8B C9B 1.380(8) yes
C6C C5C 1.397(7) yes
O2A C1A 1.244(5) yes
OD CD 1.451(6) yes
NB C1A 1.336(6) yes
NC C1C 1.446(6) yes
C3A C8A 1.423(8) yes
C6A C5A 1.390(10) yes
C4B C5B 1.385(7) yes
C7B C6B 1.420(10) yes
C3C C1C 1.531(6) yes
C5A C4A 1.382(8) yes
C7C C8C 1.380(10) yes
C5B C6B 1.377(9) yes

loop_
_geom_torsion_atom_site_label_1
_geom_torsion_atom_site_label_2
_geom_torsion_atom_site_label_3
_geom_torsion_atom_site_label_4
_geom_torsion
_geom_torsion_publ_flag
C1B NB C1A O1A -12.8(5) yes
C1A NB C1B C2B -86.7(4) yes
NC C2B C1B NB 171.5(3) yes
C4B C3B C1B NB 56.0(4) yes
C1C NC C2B C1B 177.0(3) yes
C2B NC C1C C2C -77.2(4) yes
NC C1C C2C OD 160.1(3) yes
C4C C3C C1C NC -68.8(5) yes
